data_7048987
loop_
_publ_author_name
'Bachmann, Michael'
'Fessler, Reto'
'Blacque, Olivier'
'Venkatesan, Koushik'

_publ_section_title
;
 Towards blue emitting monocyclometalated gold(iii) complexes - synthesis,
 characterization and photophysical investigations.
;
_journal_issue 21
_journal_name_full 'Dalton transactions (Cambridge, England : 2003)'
_journal_page_first 7320
_journal_page_last 7330
_journal_paper_doi 10.1039/c8dt05034a
_journal_volume 48
_journal_year 2019
_chemical_formula_moiety 'C18 H7 Au Cl F8 N O'
_chemical_formula_sum 'C18 H7 Au Cl F8 N O'
_chemical_formula_weight 637.66
_space_group_crystal_system monoclinic
_space_group_IT_number 14
_space_group_name_Hall '-P 2ybc'
_space_group_name_H-M_alt 'P 1 21/c 1'
_symmetry_space_group_name_Hall '-P 2ybc'
_symmetry_space_group_name_H-M 'P 1 21/c 1'
_atom_sites_solution_hydrogens geom
_atom_sites_solution_primary dual
_audit_creation_date 2018-09-21
_audit_creation_method
;
Olex2 1.2
(compiled 2018.05.29 svn.r3508 for OlexSys, GUI svn.r5506)
;
_audit_update_record
;
2018-09-24 deposited with the CCDC.
2019-02-12 downloaded from the CCDC.
;
_cell_angle_alpha 90
_cell_angle_beta 94.074(2)
_cell_angle_gamma 90
_cell_formula_units_Z 4
_cell_length_a 12.4931(3)
_cell_length_b 9.5611(3)
_cell_length_c 15.0285(5)
_cell_measurement_reflns_used 13203
_cell_measurement_temperature 183(1)
_cell_measurement_theta_max 32.0120
_cell_measurement_theta_min 2.6850
_cell_volume 1790.58(9)
_computing_cell_refinement 'CrysAlisPro 1.171.39.13a (Rigaku OD, 2015)'
_computing_data_collection 'CrysAlisPro 1.171.39.13a (Rigaku OD, 2015)'
_computing_data_reduction 'CrysAlisPro 1.171.39.13a (Rigaku OD, 2015)'
_computing_molecular_graphics 'Olex2 (Dolomanov et al., 2009)'
_computing_publication_material 'Olex2 (Dolomanov et al., 2009)'
_computing_structure_refinement 'ShelXL (Sheldrick, 2015b)'
_computing_structure_solution 'ShelXT (Sheldrick, 2015a)'
_diffrn_ambient_environment N~2~
_diffrn_ambient_temperature 183(1)
_diffrn_detector 'CCD plate'
_diffrn_detector_area_resol_mean 10.4498
_diffrn_detector_type Ruby
_diffrn_measured_fraction_theta_full 1.000
_diffrn_measured_fraction_theta_max 1.000
_diffrn_measurement_details
;
List of Runs (angles in degrees, time in seconds):

  # Type    Start    End  Width  t~exp~   \w     \q     \k     \f   Frames
#--------------------------------------------------------------------------
  1  \w    -25.00  21.40   0.80   30.00    --  -19.65 -99.00-150.00   58
  2  \w    -25.00  21.40   0.80   30.00    --  -19.65 -99.00 -30.00   58
  3  \w     -9.00  93.40   0.80   30.00    --   20.43  57.00-150.00  128
  4  \w    -25.00  61.40   0.80   30.00    --   20.43 -99.00 -60.00  108
  5  \w     -9.00  93.40   0.80   30.00    --   20.43  57.00  90.00  128
  6  \w    -25.00  61.40   0.80   30.00    --   20.43 -99.00  90.00  108
  7  \w    -25.00  61.40   0.80   30.00    --   20.43 -99.00  60.00  108
  8  \w    -25.00  21.40   0.80   30.00    --  -19.65 -99.00 -90.00   58
  9  \w    -46.00  55.60   0.80   30.00    --  -19.65  38.00-180.00  127
 10  \w   -108.00 -83.20   0.80   30.00    --  -19.65 178.00  90.00   31
 11  \w     -6.00  95.60   0.80   30.00    --   20.43  38.00 -30.00  127
;
_diffrn_measurement_device 'four-circle diffractometer'
_diffrn_measurement_device_type 'Xcalibur, Ruby'
_diffrn_measurement_method '\w scans'
_diffrn_orient_matrix_type 'CrysAlisPro convention (1999,Acta A55,543-557)'
_diffrn_orient_matrix_UB_11 -0.0378679000
_diffrn_orient_matrix_UB_12 0.0532806000
_diffrn_orient_matrix_UB_13 0.0074823000
_diffrn_orient_matrix_UB_21 0.0170184000
_diffrn_orient_matrix_UB_22 0.0002648000
_diffrn_orient_matrix_UB_23 0.0460447000
_diffrn_orient_matrix_UB_31 0.0389323000
_diffrn_orient_matrix_UB_32 0.0516162000
_diffrn_orient_matrix_UB_33 -0.0079489000
_diffrn_radiation_monochromator graphite
_diffrn_radiation_probe x-ray
_diffrn_radiation_type MoK\a
_diffrn_radiation_wavelength 0.71073
_diffrn_reflns_av_R_equivalents 0.0589
_diffrn_reflns_av_unetI/netI 0.0311
_diffrn_reflns_Laue_measured_fraction_full 1.000
_diffrn_reflns_Laue_measured_fraction_max 1.000
_diffrn_reflns_limit_h_max 17
_diffrn_reflns_limit_h_min -17
_diffrn_reflns_limit_k_max 13
_diffrn_reflns_limit_k_min -13
_diffrn_reflns_limit_l_max 21
_diffrn_reflns_limit_l_min -21
_diffrn_reflns_number 43632
_diffrn_reflns_point_group_measured_fraction_full 1.000
_diffrn_reflns_point_group_measured_fraction_max 1.000
_diffrn_reflns_theta_full 25.242
_diffrn_reflns_theta_max 30.508
_diffrn_reflns_theta_min 2.527
_diffrn_source 'fine-focus sealed X-ray tube'
_diffrn_source_type 'Enhance (Mo) X-ray Source'
_exptl_absorpt_coefficient_mu 8.456
_exptl_absorpt_correction_T_max 0.568
_exptl_absorpt_correction_T_min 0.273
_exptl_absorpt_correction_type analytical
_exptl_absorpt_process_details
;
CrysAlisPro 1.171.39.13a (Rigaku Oxford Diffraction, 2015)
Analytical numeric absorption correction using a multifaceted crystal
            model based on expressions derived by R.C. Clark & J.S. Reid.
(Clark, R. C. & Reid, J. S. (1995). Acta Cryst. A51, 887-897)
Empirical absorption correction using spherical harmonics,
 implemented in SCALE3 ABSPACK scaling algorithm.
;
_exptl_crystal_colour colourless
_exptl_crystal_density_diffrn 2.365
_exptl_crystal_description block
_exptl_crystal_F_000 1192
_exptl_crystal_size_max 0.16
_exptl_crystal_size_mid 0.12
_exptl_crystal_size_min 0.07
_refine_diff_density_max 1.353
_refine_diff_density_min -1.204
_refine_diff_density_rms 0.137
_refine_ls_extinction_method none
_refine_ls_goodness_of_fit_ref 1.051
_refine_ls_hydrogen_treatment constr
_refine_ls_matrix_type full
_refine_ls_number_parameters 299
_refine_ls_number_reflns 5470
_refine_ls_number_restraints 66
_refine_ls_restrained_S_all 1.112
_refine_ls_R_factor_all 0.0409
_refine_ls_R_factor_gt 0.0290
_refine_ls_shift/su_max 0.003
_refine_ls_shift/su_mean 0.000
_refine_ls_structure_factor_coef Fsqd
_refine_ls_weighting_details 'w=1/[\s^2^(Fo^2^)+(0.0340P)^2^+2.1993P] where P=(Fo^2^+2Fc^2^)/3'
_refine_ls_weighting_scheme calc
_refine_ls_wR_factor_gt 0.0681
_refine_ls_wR_factor_ref 0.0748
_reflns_Friedel_coverage 0.000
_reflns_number_gt 4515
_reflns_number_total 5470
_reflns_threshold_expression 'I > 2\s(I)'
_cod_data_source_file c8dt05034a2.cif
_cod_data_source_block 7
_cod_depositor_comments 'Adding full bibliography for 7048983--7048998.cif.'
_cod_original_cell_volume 1790.59(9)
_cod_database_code 7048987
_shelx_shelxl_version_number 2018/3
_shelx_space_group_comment
;
The symmetry employed for this shelxl refinement is uniquely defined
by the following loop, which should always be used as a source of
symmetry information in preference to the above space-group names.
They are only intended as comments.
;
_shelx_estimated_absorpt_t_max 0.589
_shelx_estimated_absorpt_t_min 0.345
_olex2_refinement_description
;
1. Fixed Uiso
 At 1.2 times of:
  All C(H) groups
2. Restrained distances
 C12-F1A \\sim C12-F1B \\sim C12-F2A \\sim C12-F2B \\sim C12-F3A \\sim C12-F3B
 with sigma of 0.005
 F1A-F2A \\sim F2A-F3A \\sim F3A-F1A \\sim F1B-F2B \\sim F2B-F3B \\sim F3B-F1B
 with sigma of 0.005
3. Uiso/Uaniso restraints and constraints
F1A \\sim F2A \\sim F3A \\sim F1B \\sim F2B \\sim F3B: within 2A with sigma of
0.002 and sigma for terminal atoms of 0.004
4. Others
 Sof(F1B)=Sof(F2B)=Sof(F3B)=1-FVAR(1)
 Sof(F1A)=Sof(F2A)=Sof(F3A)=FVAR(1)
5.a Aromatic/amide H refined with riding coordinates:
 C1(H1), C2(H2), C3(H3), C4(H4), C8(H8), C10(H10), C11(H11)
;
_olex2_submission_special_instructions 'No special instructions were received'
_oxdiff_exptl_absorpt_empirical_details
;
Empirical correction (ABSPACK) includes:
- Absorption correction using spherical harmonics
- Frame scaling
;
_oxdiff_exptl_absorpt_empirical_full_max 1.247
_oxdiff_exptl_absorpt_empirical_full_min 0.845

loop_
_space_group_symop_operation_xyz
'x, y, z'
'-x, y+1/2, -z+1/2'
'-x, -y, -z'
'x, -y-1/2, z-1/2'

loop_
_atom_site_label
_atom_site_type_symbol
_atom_site_fract_x
_atom_site_fract_y
_atom_site_fract_z
_atom_site_U_iso_or_equiv
_atom_site_adp_type
_atom_site_occupancy
_atom_site_site_symmetry_order
_atom_site_calc_flag
_atom_site_refinement_flags_posn
_atom_site_refinement_flags_adp
_atom_site_refinement_flags_occupancy
_atom_site_disorder_assembly
_atom_site_disorder_group
Au1 Au 0.58043(2) 0.10064(2) 0.66404(2) 0.02947(6) Uani 1 1 d . . . . .
C1 C 0.7116(3) -0.1641(5) 0.6549(3) 0.0382(9) Uani 1 1 d . . . . .
H1 H 0.769454 -0.109338 0.680223 0.046 Uiso 1 1 calc R . . . .
C2 C 0.7288(4) -0.3008(5) 0.6360(3) 0.0447(10) Uani 1 1 d . . . . .
H2 H 0.797972 -0.340917 0.647792 0.054 Uiso 1 1 calc R . . . .
C3 C 0.6445(4) -0.3811(5) 0.5995(4) 0.0473(11) Uani 1 1 d . . . . .
H3 H 0.654812 -0.477148 0.586226 0.057 Uiso 1 1 calc R . . . .
C4 C 0.5449(4) -0.3193(5) 0.5825(3) 0.0422(10) Uani 1 1 d . . . . .
H4 H 0.486257 -0.373092 0.557598 0.051 Uiso 1 1 calc R . . . .
C5 C 0.5306(3) -0.1796(4) 0.6016(3) 0.0315(8) Uani 1 1 d . . . . .
C6 C 0.4309(3) -0.1017(4) 0.5847(3) 0.0299(8) Uani 1 1 d . . . . .
C7 C 0.4334(3) 0.0403(4) 0.6079(2) 0.0301(8) Uani 1 1 d . . . . .
C8 C 0.3424(3) 0.1220(4) 0.5929(3) 0.0343(8) Uani 1 1 d . . . . .
H8 H 0.343249 0.218519 0.608051 0.041 Uiso 1 1 calc R . . . .
C9 C 0.2496(3) 0.0589(5) 0.5551(3) 0.0364(9) Uani 1 1 d . . . . .
C10 C 0.2451(3) -0.0782(5) 0.5309(3) 0.0412(10) Uani 1 1 d . . . . .
H10 H 0.180720 -0.116875 0.503835 0.049 Uiso 1 1 calc R . . . .
C11 C 0.3363(3) -0.1610(5) 0.5465(3) 0.0372(9) Uani 1 1 d . . . . .
H11 H 0.334081 -0.257489 0.531312 0.045 Uiso 1 1 calc R . . . .
C12 C 0.0930(3) 0.1644(4) 0.5926(3) 0.0499(12) Uani 1 1 d D . . . .
C13 C 0.7298(3) 0.1531(5) 0.7283(3) 0.0377(9) Uani 1 1 d . . . . .
C14 C 0.7628(4) 0.0936(5) 0.8093(3) 0.0438(11) Uani 1 1 d . . . . .
C15 C 0.8588(4) 0.1263(6) 0.8572(4) 0.0522(13) Uani 1 1 d . . . . .
C16 C 0.9231(3) 0.2290(6) 0.8236(3) 0.0508(13) Uani 1 1 d . . . . .
C17 C 0.8919(3) 0.2943(5) 0.7450(3) 0.0465(11) Uani 1 1 d . . . . .
C18 C 0.7971(3) 0.2545(5) 0.6985(3) 0.0392(9) Uani 1 1 d . . . . .
Cl1 Cl 0.52646(9) 0.32417(11) 0.68143(8) 0.0424(2) Uani 1 1 d . . . . .
F1A F 0.0698(8) 0.0671(10) 0.6518(7) 0.0792(17) Uani 0.354(7) 1 d D U P A 1
F2A F 0.1462(7) 0.2645(9) 0.6422(7) 0.0714(17) Uani 0.354(7) 1 d D U P A 1
F3A F 0.0003(6) 0.2239(10) 0.5645(9) 0.0634(16) Uani 0.354(7) 1 d D U P A 1
F4 F 0.6998(2) -0.0020(3) 0.8463(2) 0.0594(8) Uani 1 1 d . . . . .
F5 F 0.8854(3) 0.0666(4) 0.9354(2) 0.0770(10) Uani 1 1 d . . . . .
F6 F 1.0156(2) 0.2639(4) 0.8684(2) 0.0749(10) Uani 1 1 d . . . . .
F7 F 0.9533(2) 0.3954(3) 0.7135(2) 0.0620(9) Uani 1 1 d . . . . .
F8 F 0.7727(2) 0.3205(3) 0.61988(18) 0.0468(6) Uani 1 1 d . . . . .
N1 N 0.6142(3) -0.1036(3) 0.6386(2) 0.0309(7) Uani 1 1 d . . . . .
O1 O 0.1595(2) 0.1456(4) 0.5329(2) 0.0486(8) Uani 1 1 d . . . . .
F1B F 0.0397(4) 0.0416(5) 0.6016(5) 0.0778(14) Uani 0.646(7) 1 d D U P A 2
F2B F 0.1258(5) 0.2004(7) 0.6752(3) 0.0760(14) Uani 0.646(7) 1 d D U P A 2
F3B F 0.0167(4) 0.2536(5) 0.5635(5) 0.0589(12) Uani 0.646(7) 1 d D U P A 2

loop_
_atom_site_aniso_label
_atom_site_aniso_U_11
_atom_site_aniso_U_22
_atom_site_aniso_U_33
_atom_site_aniso_U_23
_atom_site_aniso_U_13
_atom_site_aniso_U_12
Au1 0.02307(8) 0.03246(9) 0.03252(9) -0.00228(6) -0.00063(5) -0.00008(5)
C1 0.028(2) 0.042(2) 0.044(2) 0.0022(19) -0.0038(16) 0.0000(16)
C2 0.035(2) 0.041(2) 0.057(3) 0.005(2) 0.0006(19) 0.0094(18)
C3 0.046(3) 0.031(2) 0.065(3) 0.002(2) 0.003(2) 0.0060(18)
C4 0.036(2) 0.034(2) 0.056(3) 0.001(2) 0.0015(19) -0.0040(17)
C5 0.0278(18) 0.034(2) 0.0323(19) 0.0063(16) -0.0007(14) -0.0010(15)
C6 0.0266(18) 0.035(2) 0.0284(18) 0.0033(15) 0.0013(14) -0.0014(14)
C7 0.0235(17) 0.040(2) 0.0269(18) 0.0015(16) 0.0003(13) -0.0025(15)
C8 0.0281(19) 0.042(2) 0.032(2) 0.0010(17) 0.0011(15) 0.0048(16)
C9 0.0227(18) 0.053(2) 0.033(2) 0.0012(18) 0.0016(15) 0.0053(17)
C10 0.027(2) 0.059(3) 0.037(2) 0.0017(19) -0.0028(16) -0.0074(18)
C11 0.031(2) 0.039(2) 0.041(2) -0.0002(18) -0.0010(17) -0.0052(16)
C12 0.039(3) 0.066(3) 0.044(3) 0.002(2) -0.002(2) 0.011(2)
C13 0.029(2) 0.040(2) 0.043(2) -0.0098(19) -0.0043(17) 0.0019(17)
C14 0.036(2) 0.050(3) 0.044(2) -0.008(2) -0.0065(19) -0.0031(19)
C15 0.040(3) 0.062(3) 0.052(3) -0.009(2) -0.015(2) 0.005(2)
C16 0.026(2) 0.064(3) 0.061(3) -0.030(3) -0.008(2) -0.001(2)
C17 0.029(2) 0.052(3) 0.059(3) -0.024(2) 0.0054(19) -0.0070(19)
C18 0.031(2) 0.042(2) 0.045(2) -0.0128(19) 0.0022(17) 0.0011(17)
Cl1 0.0384(5) 0.0380(5) 0.0508(6) -0.0073(5) 0.0032(4) 0.0045(4)
F1A 0.062(3) 0.124(4) 0.054(3) 0.017(3) 0.019(3) 0.022(3)
F2A 0.047(3) 0.114(4) 0.053(3) -0.010(3) 0.000(3) 0.023(3)
F3A 0.034(3) 0.095(3) 0.061(3) 0.002(3) 0.002(3) 0.012(3)
F4 0.0554(18) 0.0625(18) 0.0580(17) 0.0123(15) -0.0121(14) -0.0116(15)
F5 0.070(2) 0.094(3) 0.061(2) 0.0017(19) -0.0322(17) -0.0013(19)
F6 0.0374(16) 0.108(3) 0.076(2) -0.033(2) -0.0173(14) -0.0086(16)
F7 0.0407(16) 0.068(2) 0.078(2) -0.0239(16) 0.0128(15) -0.0229(13)
F8 0.0432(15) 0.0449(15) 0.0525(16) -0.0035(12) 0.0036(12) -0.0044(12)
N1 0.0274(16) 0.0313(17) 0.0338(17) 0.0031(13) 0.0010(13) 0.0028(12)
O1 0.0285(15) 0.077(2) 0.0404(17) 0.0097(16) 0.0009(13) 0.0159(15)
F1B 0.054(3) 0.110(3) 0.072(3) 0.018(3) 0.015(2) 0.009(2)
F2B 0.058(2) 0.134(4) 0.036(2) -0.002(3) 0.001(2) 0.031(3)
F3B 0.030(2) 0.092(3) 0.054(2) -0.004(2) -0.0024(18) 0.021(2)

loop_
_atom_type_symbol
_atom_type_description
_atom_type_scat_dispersion_real
_atom_type_scat_dispersion_imag
_atom_type_scat_source
C C 0.0033 0.0016 'International Tables Vol C Tables 4.2.6.8 and 6.1.1.4'
H H 0.0000 0.0000 'International Tables Vol C Tables 4.2.6.8 and 6.1.1.4'
Au Au -2.0133 8.8022 'International Tables Vol C Tables 4.2.6.8 and 6.1.1.4'
Cl Cl 0.1484 0.1585 'International Tables Vol C Tables 4.2.6.8 and 6.1.1.4'
F F 0.0171 0.0103 'International Tables Vol C Tables 4.2.6.8 and 6.1.1.4'
N N 0.0061 0.0033 'International Tables Vol C Tables 4.2.6.8 and 6.1.1.4'
O O 0.0106 0.0060 'International Tables Vol C Tables 4.2.6.8 and 6.1.1.4'

loop_
_exptl_crystal_face_index_h
_exptl_crystal_face_index_k
_exptl_crystal_face_index_l
_exptl_crystal_face_perp_dist
0 0 1 0.0588
-1 -1 0 0.0806
0 1 0 0.0745
0 -1 0 0.0905
-1 0 0 0.0359
1 0 0 0.0359
0 0 -1 0.0588

loop_
_geom_angle_atom_site_label_1
_geom_angle_atom_site_label_2
_geom_angle_atom_site_label_3
_geom_angle
C7 Au1 C13 176.28(16)
C7 Au1 Cl1 92.73(12)
C13 Au1 Cl1 89.06(12)
N1 Au1 C7 81.05(15)
N1 Au1 C13 97.26(15)
N1 Au1 Cl1 173.52(10)
C2 C1 H1 119.1
N1 C1 H1 119.1
N1 C1 C2 121.8(4)
C1 C2 H2 120.4
C1 C2 C3 119.3(4)
C3 C2 H2 120.4
C2 C3 H3 120.5
C4 C3 C2 119.0(4)
C4 C3 H3 120.5
C3 C4 H4 119.9
C5 C4 C3 120.2(4)
C5 C4 H4 119.9
C4 C5 C6 125.4(4)
N1 C5 C4 119.7(4)
N1 C5 C6 114.9(3)
C7 C6 C5 116.6(3)
C11 C6 C5 123.5(4)
C11 C6 C7 119.9(4)
C6 C7 Au1 112.2(3)
C8 C7 Au1 127.6(3)
C8 C7 C6 120.2(4)
C7 C8 H8 120.9
C7 C8 C9 118.1(4)
C9 C8 H8 120.9
C8 C9 O1 117.8(4)
C10 C9 C8 123.0(4)
C10 C9 O1 118.9(4)
C9 C10 H10 120.5
C9 C10 C11 119.0(4)
C11 C10 H10 120.5
C6 C11 H11 120.1
C10 C11 C6 119.8(4)
C10 C11 H11 120.1
F1A C12 F2A 104.3(4)
F3A C12 F1A 106.6(4)
F3A C12 F2A 104.7(4)
O1 C12 F1A 123.6(6)
O1 C12 F2A 99.6(6)
O1 C12 F3A 115.5(7)
O1 C12 F1B 107.2(4)
O1 C12 F2B 121.4(4)
O1 C12 F3B 110.2(5)
F2B C12 F1B 104.6(3)
F2B C12 F3B 108.0(4)
F3B C12 F1B 104.0(4)
C14 C13 Au1 120.5(3)
C18 C13 Au1 124.1(3)
C18 C13 C14 115.2(4)
C13 C14 C15 123.9(5)
F4 C14 C13 119.7(4)
F4 C14 C15 116.4(4)
C16 C15 C14 118.1(5)
F5 C15 C14 121.0(5)
F5 C15 C16 120.8(4)
C17 C16 C15 120.1(4)
F6 C16 C15 119.7(5)
F6 C16 C17 120.2(5)
C16 C17 C18 119.4(5)
F7 C17 C16 120.0(4)
F7 C17 C18 120.6(5)
C13 C18 C17 123.3(4)
F8 C18 C13 120.4(4)
F8 C18 C17 116.3(4)
C1 N1 Au1 124.8(3)
C1 N1 C5 120.0(3)
C5 N1 Au1 115.2(3)
C12 O1 C9 117.5(3)

loop_
_geom_bond_atom_site_label_1
_geom_bond_atom_site_label_2
_geom_bond_distance
Au1 C7 2.050(4)
Au1 C13 2.100(4)
Au1 Cl1 2.2618(10)
Au1 N1 2.039(3)
C1 H1 0.9500
C1 C2 1.358(6)
C1 N1 1.354(5)
C2 H2 0.9500
C2 C3 1.386(7)
C3 H3 0.9500
C3 C4 1.385(6)
C4 H4 0.9500
C4 C5 1.380(6)
C5 C6 1.457(5)
C5 N1 1.358(5)
C6 C7 1.402(5)
C6 C11 1.397(5)
C7 C8 1.385(5)
C8 H8 0.9500
C8 C9 1.392(6)
C9 C10 1.360(6)
C9 O1 1.419(5)
C10 H10 0.9500
C10 C11 1.394(6)
C11 H11 0.9500
C12 F1A 1.333(4)
C12 F2A 1.358(4)
C12 F3A 1.332(4)
C12 O1 1.279(6)
C12 F1B 1.361(4)
C12 F2B 1.325(4)
C12 F3B 1.329(4)
C13 C14 1.380(6)
C13 C18 1.378(6)
C14 C15 1.390(6)
C14 F4 1.352(6)
C15 C16 1.386(8)
C15 F5 1.327(6)
C16 C17 1.368(7)
C16 F6 1.338(5)
C17 C18 1.386(6)
C17 F7 1.341(6)
C18 F8 1.354(5)

loop_
_geom_torsion_atom_site_label_1
_geom_torsion_atom_site_label_2
_geom_torsion_atom_site_label_3
_geom_torsion_atom_site_label_4
_geom_torsion
Au1 C7 C8 C9 -178.9(3)
Au1 C13 C14 C15 -177.9(4)
Au1 C13 C14 F4 1.8(6)
Au1 C13 C18 C17 175.4(3)
Au1 C13 C18 F8 -5.0(6)
C1 C2 C3 C4 0.5(8)
C2 C1 N1 Au1 -179.8(3)
C2 C1 N1 C5 -0.6(6)
C2 C3 C4 C5 0.2(7)
C3 C4 C5 C6 178.2(4)
C3 C4 C5 N1 -1.1(7)
C4 C5 C6 C7 -179.1(4)
C4 C5 C6 C11 0.2(6)
C4 C5 N1 Au1 -179.5(3)
C4 C5 N1 C1 1.3(6)
C5 C6 C7 Au1 -1.5(4)
C5 C6 C7 C8 179.2(3)
C5 C6 C11 C10 -178.6(4)
C6 C5 N1 Au1 1.1(4)
C6 C5 N1 C1 -178.1(4)
C6 C7 C8 C9 0.4(6)
C7 C6 C11 C10 0.7(6)
C7 C8 C9 C10 -1.1(6)
C7 C8 C9 O1 -174.7(3)
C8 C9 C10 C11 1.6(7)
C8 C9 O1 C12 -90.0(5)
C9 C10 C11 C6 -1.4(7)
C10 C9 O1 C12 96.1(5)
C11 C6 C7 Au1 179.2(3)
C11 C6 C7 C8 -0.2(6)
C13 C14 C15 C16 2.9(8)
C13 C14 C15 F5 179.1(5)
C14 C13 C18 C17 0.6(6)
C14 C13 C18 F8 -179.8(4)
C14 C15 C16 C17 -0.6(8)
C14 C15 C16 F6 179.5(4)
C15 C16 C17 C18 -1.5(7)
C15 C16 C17 F7 178.8(4)
C16 C17 C18 C13 1.5(7)
C16 C17 C18 F8 -178.1(4)
C18 C13 C14 C15 -2.8(7)
C18 C13 C14 F4 176.9(4)
F1A C12 O1 C9 -33.9(8)
F2A C12 O1 C9 80.6(6)
F3A C12 O1 C9 -168.0(6)
F4 C14 C15 C16 -176.8(4)
F4 C14 C15 F5 -0.6(7)
F5 C15 C16 C17 -176.9(5)
F5 C15 C16 F6 3.2(8)
F6 C16 C17 C18 178.4(4)
F6 C16 C17 F7 -1.3(7)
F7 C17 C18 C13 -178.8(4)
F7 C17 C18 F8 1.6(6)
N1 C1 C2 C3 -0.3(7)
N1 C5 C6 C7 0.2(5)
N1 C5 C6 C11 179.6(4)
O1 C9 C10 C11 175.2(4)
F1B C12 O1 C9 -70.8(5)
F2B C12 O1 C9 49.0(6)
F3B C12 O1 C9 176.6(4)
